data_2001340
loop_
_publ_author_name
'Garcia, J. G.'
'Enas, J. D.'
'Fronczek, F. R.'

_publ_section_title
;
 Structure of a 2-acylindan-1-one
;
_journal_issue 10
_journal_name_full 'Acta Crystallographica Section C'
_journal_page_first 1823
_journal_page_last 1824
_journal_paper_doi 10.1107/S0108270193002963
_journal_volume 49
_journal_year 1993
_chemical_formula_sum 'C11 H10 O2'
_chemical_formula_weight 174.2
_space_group_IT_number 14
_space_group_name_Hall '-P 2yn'
_space_group_name_H-M_alt 'P 1 21/n 1'
_symmetry_cell_setting monoclinic
_symmetry_space_group_name_Hall '-P 2yn'
_symmetry_space_group_name_H-M 'P 1 21/n 1'
_atom_type_scat_source IntTabIV
_cell_angle_alpha 90.
_cell_angle_beta 108.289(4)
_cell_angle_gamma 90.
_cell_formula_units_Z 4
_cell_length_a 7.2980(3)
_cell_length_b 16.0475(8)
_cell_length_c 7.9701(3)
_cell_measurement_reflns_used 25
_cell_measurement_temperature 298
_cell_measurement_theta_max 12
_cell_measurement_theta_min 10
_cell_volume 886.26(7)
_diffrn_measurement_device 'Enraf-Nonius CAD-4'
_diffrn_measurement_method \w-2\q
_diffrn_radiation_type MoK\a
_diffrn_radiation_wavelength 0.71073
_diffrn_reflns_av_R_equivalents 0.014
_diffrn_reflns_limit_h_max 9
_diffrn_reflns_limit_h_min 0
_diffrn_reflns_limit_k_max 21
_diffrn_reflns_limit_k_min 0
_diffrn_reflns_limit_l_max 10
_diffrn_reflns_limit_l_min -10
_diffrn_reflns_number 2667
_diffrn_reflns_theta_max 29
_diffrn_standards_decay_% <2
_diffrn_standards_interval_time 167
_diffrn_standards_number 3
_exptl_absorpt_coefficient_mu 0.08
_exptl_absorpt_correction_type none
_exptl_crystal_colour Yellow
_exptl_crystal_density_diffrn 1.305
_exptl_crystal_description 'Needle fragment'
_exptl_crystal_size_max 0.50
_exptl_crystal_size_mid 0.37
_exptl_crystal_size_min 0.28
_refine_diff_density_max 0.17
_refine_diff_density_min -0.11
_refine_ls_extinction_coef 'g = 2.7 (2) x 10^-6^'
_refine_ls_extinction_method '(1 + gI~c~)^-1^ applied to F~c~'
_refine_ls_goodness_of_fit_obs 2.261
_refine_ls_hydrogen_treatment refall
_refine_ls_number_parameters 159
_refine_ls_number_reflns 1490
_refine_ls_R_factor_obs 0.039
_refine_ls_shift/esd_max 0.03
_refine_ls_structure_factor_coef F
_refine_ls_weighting_details 'w = 4F~o~^2^[\s^2^(I) + (0.02F~o~^2^)^2^]^-1^'
_refine_ls_weighting_scheme calc
_refine_ls_wR_factor_obs 0.047
_reflns_number_observed 1490
_reflns_number_total 2347
_reflns_observed_criterion I>3\s(I)
_cod_data_source_file cd1038.cif
_cod_data_source_block cd1038_structure_1_of_1
_cod_depositor_comments
;
The following automatic conversions were performed:

'_refine_ls_weighting_scheme' value ' w = 4F~o~^2^[\s^2^(I) +
(0.02F~o~^2^)^2^]^-1^' was changed to 'calc'. New tag
'_refine_ls_weighting_details' was created. The value of the new tag
was set to 'w = 4F~o~^2^[\s^2^(I) + (0.02F~o~^2^)^2^]^-1^'.

Automatic conversion script
Id: cif_fix_values 3143 2015-03-26 13:38:13Z robertas 
;
_cod_original_cell_volume 886.3(2)
_cod_database_code 2001340

loop_
_space_group_symop_id
_space_group_symop_operation_xyz
1 x,y,z
2 -x+1/2,y+1/2,-z+1/2
3 -x,-y,-z
4 x+1/2,-y+1/2,z+1/2

loop_
_atom_site_label
_atom_site_fract_x
_atom_site_fract_y
_atom_site_fract_z
O1 .28730(10) -.09367(6) .56410(10)
O2 .5932(2) -.18533(7) .6025(2)
C1 .4041(2) -.04253(8) .6606(2)
C2 .3568(2) .03807(8) .7242(2)
C3 .1789(2) .07667(9) .6942(2)
C4 .1736(2) .15280(10) .7720(2)
C5 .3423(2) .18930(10) .8773(2)
C6 .5194(2) .15130(10) .9074(2)
C7 .5267(2) .07473(8) .8297(2)
C8 .6991(2) .02053(9) .8412(2)
C9 .6090(2) -.05352(8) .7305(2)
C10 .6966(2) -.12438(9) .7019(2)
C11 .9062(2) -.14140(10) .7745(2)
H2O .456(2) -.1650(10) .559(2)
H3 .057(2) .0492(8) .618(2)
H4 .046(2) .1810(10) .751(2)
H5 .339(2) .2410(9) .930(2)
H6 .640(2) .1753(9) .985(2)
H8a .765(2) .0042(8) .962(2)
H8b .792(2) .0516(8) .796(2)
H11a .930(3) -.1970(10) .823(2)
H11b .969(3) -.1020(10) .863(3)
H11c .963(2) -.1390(10) .685(2)

loop_
_geom_angle_atom_site_label_1
_geom_angle_atom_site_label_2
_geom_angle_atom_site_label_3
_geom_angle
_geom_angle_publ_flag
C1 C9 C8 110.00(10) yes
O2 C10 C11 114.80(10) yes
C7 C8 C9 102.56(9) yes
C10 O2 H2O 107.0(10) yes
C2 C1 C9 107.70(10) yes

loop_
_geom_bond_atom_site_label_1
_geom_bond_atom_site_label_2
_geom_bond_distance
_geom_bond_publ_flag
O1 C1 1.257(2) yes
O2 C10 1.334(2) yes
C1 C2 1.469(2) yes
C1 C9 1.434(2) yes
C2 C3 1.390(2) yes
C2 C7 1.391(2) yes
C3 C4 1.376(2) yes
O2 H2O 1.00(2) yes
C4 C5 1.383(2) yes
C5 C6 1.380(2) yes
C6 C7 1.385(2) yes
C7 C8 1.509(2) yes
C8 C9 1.503(2) yes
C9 C10 1.359(2) yes
C10 C11 1.481(2) yes
C8 H8a .960(10) no
C8 H8b .990(10) no
C11 H11a .97(2) no
C11 H11b .95(2) no
C11 H11c .93(2) no
C3 H3 1.010(10) no
C4 H4 1.010(10) no
C5 H5 .930(10) no
C6 H6 .980(10) no

loop_
_geom_torsion_atom_site_label_1
_geom_torsion_atom_site_label_2
_geom_torsion_atom_site_label_3
_geom_torsion_atom_site_label_4
_geom_torsion
_geom_torsion_publ_flag
C1 C2 C7 C8 0.6(2) yes
O1 C1 C9 C10 -2.4(2) yes
C1 C9 C10 O2 1.9(2) yes
C8 C9 C10 C11 -1.5(2) yes
